data_1551824
loop_
_publ_author_name
'Tanya K. Ronson'
'Julie Fisher'
'Lindsay P. Harding'
'Pierre J. Rizkallah'
'John E. Warren'
'Michaele J. Hardie'

_publ_section_title
;
 Stellated polyhedral assembly of a topologically complicated Pd4L4
 'Solomon cube'
;
_journal_name_full 'Nature Chemistry'
_journal_page_first 212
_journal_page_last 216
_journal_paper_doi 10.1038/nchem.213
_journal_volume 1
_journal_year 2009
_chemical_formula_sum 'C252 H220 N20 O68 Pd4 S6'
_chemical_formula_weight 5234.44
_chemical_name_systematic
; 
 diaquodinitrotetra{tris[3-(3-pyridyl)benzoyl]cyclotriguaiacylene}
 tetrapalladium(II) nitrate dimethylsulfoxide solvate
;
_space_group_IT_number 222
_space_group_name_Hall '-P 4a 2bc 3'
_space_group_name_H-M_alt 'P n -3 n :2'
_symmetry_cell_setting cubic
_symmetry_space_group_name_H-M 'P n -3 n :2'
_atom_sites_solution_hydrogens geom
_atom_sites_solution_primary direct
_atom_sites_solution_secondary difmap
_cell_angle_alpha 90.00
_cell_angle_beta 90.00
_cell_angle_gamma 90.00
_cell_formula_units_Z 12
_cell_length_a 46.241(2)
_cell_length_b 46.241(2)
_cell_length_c 46.241(2)
_cell_measurement_temperature 150(2)
_cell_volume 98874(7)
_computing_cell_refinement 'APEXII (Bruker, 2004)'
_computing_data_collection 'APEXII (Bruker, 2004)'
_computing_data_reduction 'APEXII (Bruker, 2004)'
_computing_molecular_graphics 'XSeed (Barbour, 2001)'
_computing_structure_refinement 'SHELXL-97 (Sheldrick, 1997)'
_computing_structure_solution 'SHELXS-97 (Sheldrick, 1990)'
_diffrn_ambient_temperature 150(2)
_diffrn_measured_fraction_theta_full 0.996
_diffrn_measured_fraction_theta_max 0.996
_diffrn_measurement_device_type 'Bruker D8 diffractometer'
_diffrn_measurement_method '\w rotation with narrow frames'
_diffrn_radiation_monochromator 'silicon 111'
_diffrn_radiation_source 'Daresbury SRS, Station 16.2SMX'
_diffrn_radiation_type synchrotron
_diffrn_radiation_wavelength 0.69390
_diffrn_reflns_av_R_equivalents 0.1549
_diffrn_reflns_av_sigmaI/netI 0.0312
_diffrn_reflns_limit_h_max 46
_diffrn_reflns_limit_h_min -46
_diffrn_reflns_limit_k_max 46
_diffrn_reflns_limit_k_min -46
_diffrn_reflns_limit_l_max 46
_diffrn_reflns_limit_l_min -46
_diffrn_reflns_number 469633
_diffrn_reflns_theta_full 20.48
_diffrn_reflns_theta_max 20.48
_diffrn_reflns_theta_min 2.11
_exptl_absorpt_coefficient_mu 0.319
_exptl_absorpt_correction_T_max 0.9597
_exptl_absorpt_correction_T_min 0.9245
_exptl_absorpt_correction_type multi-scan
_exptl_absorpt_process_details SADABS
_exptl_crystal_colour colourless
_exptl_crystal_density_diffrn 1.055
_exptl_crystal_density_method 'not measured'
_exptl_crystal_description block
_exptl_crystal_F_000 32352
_exptl_crystal_size_max 0.25
_exptl_crystal_size_mid 0.15
_exptl_crystal_size_min 0.13
_refine_diff_density_max 0.868
_refine_diff_density_min -0.586
_refine_diff_density_rms 0.085
_refine_ls_extinction_method none
_refine_ls_goodness_of_fit_ref 1.920
_refine_ls_hydrogen_treatment constr
_refine_ls_matrix_type full
_refine_ls_number_parameters 769
_refine_ls_number_reflns 8855
_refine_ls_number_restraints 6
_refine_ls_restrained_S_all 1.925
_refine_ls_R_factor_all 0.1331
_refine_ls_R_factor_gt 0.1189
_refine_ls_shift/su_max 0.003
_refine_ls_shift/su_mean 0.000
_refine_ls_structure_factor_coef Fsqd
_refine_ls_weighting_details 'calc w=1/[\s^2^(Fo^2^)+(0.1000P)^2^+0.0000P] where P=(Fo^2^+2Fc^2^)/3'
_refine_ls_weighting_scheme calc
_refine_ls_wR_factor_gt 0.2772
_refine_ls_wR_factor_ref 0.2839
_reflns_number_gt 7999
_reflns_number_total 8855
_reflns_threshold_expression >2sigma(I)
_cod_data_source_file nchem.213-s2.cif
_cod_data_source_block c
_cod_depositor_comments
;
The following automatic conversions were performed:

data item '_symmetry_cell_setting' value 'Cubic' was changed to
'cubic' in accordance with the built-in table derived from the CIF
Core dictionary named 'cif_core.dic' version 2.4.5 last updated on
2014-11-21.

Automatic conversion script
Id: cif_fix_values 6909 2019-04-08 15:41:33Z antanas 

The following automatic conversions were performed:

data name '__diffrn_radiation_type' was replaced with
'_diffrn_radiation_type'.

Automatic conversion script
Id: cif_correct_tags 6909 2019-04-08 15:41:33Z antanas 
;
_cod_original_cell_volume 98872(8)
_cod_original_sg_symbol_H-M Pn-3n
_cod_database_code 1551824

loop_
_symmetry_equiv_pos_as_xyz
'x, y, z'
'-y+1/2, x, z'
'-x+1/2, -y+1/2, z'
'y, -x+1/2, z'
'x, -z+1/2, y'
'x, -y+1/2, -z+1/2'
'x, z, -y+1/2'
'z, y, -x+1/2'
'-x+1/2, y, -z+1/2'
'-z+1/2, y, x'
'z, x, y'
'y, z, x'
'-y+1/2, -z+1/2, x'
'z, -x+1/2, -y+1/2'
'-y+1/2, z, -x+1/2'
'-z+1/2, -x+1/2, y'
'-z+1/2, x, -y+1/2'
'y, -z+1/2, -x+1/2'
'y, x, -z+1/2'
'-y+1/2, -x+1/2, -z+1/2'
'-x+1/2, z, y'
'-x+1/2, -z+1/2, -y+1/2'
'z, -y+1/2, x'
'-z+1/2, -y+1/2, -x+1/2'
'-x, -y, -z'
'y-1/2, -x, -z'
'x-1/2, y-1/2, -z'
'-y, x-1/2, -z'
'-x, z-1/2, -y'
'-x, y-1/2, z-1/2'
'-x, -z, y-1/2'
'-z, -y, x-1/2'
'x-1/2, -y, z-1/2'
'z-1/2, -y, -x'
'-z, -x, -y'
'-y, -z, -x'
'y-1/2, z-1/2, -x'
'-z, x-1/2, y-1/2'
'y-1/2, -z, x-1/2'
'z-1/2, x-1/2, -y'
'z-1/2, -x, y-1/2'
'-y, z-1/2, x-1/2'
'-y, -x, z-1/2'
'y-1/2, x-1/2, z-1/2'
'x-1/2, -z, -y'
'x-1/2, z-1/2, y-1/2'
'-z, y-1/2, -x'
'z-1/2, y-1/2, x-1/2'

loop_
_atom_site_label
_atom_site_type_symbol
_atom_site_fract_x
_atom_site_fract_y
_atom_site_fract_z
_atom_site_U_iso_or_equiv
_atom_site_adp_type
_atom_site_occupancy
_atom_site_symmetry_multiplicity
_atom_site_calc_flag
_atom_site_refinement_flags
_atom_site_disorder_assembly
_atom_site_disorder_group
Pd1 Pd 0.01897(2) 1.158417(16) 0.149480(17) 0.0996(4) Uani 1 1 d . . .
O1 O -0.05489(15) 1.09184(16) 0.04081(14) 0.101(2) Uani 1 1 d . . .
O2 O -0.07343(15) 1.14279(19) 0.02077(14) 0.110(2) Uani 1 1 d . . .
O3 O -0.05639(15) 1.08385(15) -0.00713(16) 0.103(2) Uani 1 1 d . . .
O4 O -0.14315(15) 1.21257(14) 0.12478(14) 0.0932(18) Uani 1 1 d . . .
O5 O -0.16467(16) 1.18919(15) 0.17218(16) 0.110(2) Uani 1 1 d . . .
O6 O -0.10217(14) 1.19341(13) 0.14372(12) 0.0853(17) Uani 1 1 d . . .
O7 O -0.07537(13) 1.08817(13) 0.17943(13) 0.0816(16) Uani 1 1 d . . .
O8 O -0.08656(15) 1.03014(14) 0.15495(13) 0.0889(18) Uani 1 1 d . . .
O9 O -0.11444(13) 1.06327(13) 0.19404(12) 0.0835(16) Uani 1 1 d . . .
N1 N 0.0407(2) 1.14674(17) 0.11349(17) 0.091(2) Uani 1 1 d . A .
N2 N -0.0017(3) 1.31377(18) 0.17070(18) 0.098(3) Uani 1 1 d . . .
N3 N 0.01386(19) 1.13260(16) 0.30192(15) 0.084(2) Uani 1 1 d . . .
C1 C -0.14918(19) 1.0650(2) 0.07636(18) 0.088(3) Uani 1 1 d . . .
H1A H -0.1457 1.0461 0.0668 0.106 Uiso 1 1 calc R . .
H1B H -0.1699 1.0699 0.0740 0.106 Uiso 1 1 calc R . .
C2 C -0.1311(2) 1.0876(2) 0.06223(17) 0.082(3) Uani 1 1 d . . .
C3 C -0.1028(2) 1.0789(2) 0.05518(18) 0.082(2) Uani 1 1 d . . .
H3 H -0.0968 1.0595 0.0588 0.098 Uiso 1 1 calc R . .
C4 C -0.0839(2) 1.0979(3) 0.0433(2) 0.089(3) Uani 1 1 d . . .
C5 C -0.0936(2) 1.1255(3) 0.03461(18) 0.088(3) Uani 1 1 d . . .
C6 C -0.1213(2) 1.1341(2) 0.04197(18) 0.082(2) Uani 1 1 d . . .
H6 H -0.1277 1.1529 0.0368 0.098 Uiso 1 1 calc R . .
C7 C -0.13974(19) 1.1160(2) 0.05658(18) 0.072(2) Uani 1 1 d . . .
C8 C -0.1688(2) 1.1272(2) 0.06640(19) 0.088(3) Uani 1 1 d . . .
H8A H -0.1761 1.1413 0.0520 0.106 Uiso 1 1 calc R . .
H8B H -0.1827 1.1110 0.0673 0.106 Uiso 1 1 calc R . .
C9 C -0.16719(17) 1.1416(2) 0.0955(2) 0.082(3) Uani 1 1 d . . .
C10 C -0.15539(17) 1.1701(2) 0.0978(2) 0.077(2) Uani 1 1 d . . .
H10 H -0.1482 1.1793 0.0809 0.093 Uiso 1 1 calc R . .
C11 C -0.15425(19) 1.1841(2) 0.1232(2) 0.082(3) Uani 1 1 d . . .
C12 C -0.1650(2) 1.1719(2) 0.1481(2) 0.085(3) Uani 1 1 d . . .
C13 C -0.1756(2) 1.1447(2) 0.1470(2) 0.084(3) Uani 1 1 d . . .
H13 H -0.1829 1.1361 0.1641 0.101 Uiso 1 1 calc R . .
C14 C -0.17613(18) 1.1291(2) 0.1218(2) 0.080(2) Uani 1 1 d . . .
C15 C -0.1844(2) 1.0966(2) 0.1231(2) 0.094(3) Uani 1 1 d . . .
H15A H -0.1990 1.0936 0.1384 0.113 Uiso 1 1 calc R . .
H15B H -0.1930 1.0907 0.1044 0.113 Uiso 1 1 calc R . .
C16 C -0.15765(18) 1.07795(18) 0.1294(2) 0.080(2) Uani 1 1 d . . .
C17 C -0.1473(2) 1.07740(19) 0.1583(2) 0.079(2) Uani 1 1 d . . .
H17 H -0.1575 1.0876 0.1730 0.095 Uiso 1 1 calc R . .
C18 C -0.1235(2) 1.0627(2) 0.1650(2) 0.075(2) Uani 1 1 d . . .
C19 C -0.1094(2) 1.0453(2) 0.1455(2) 0.077(2) Uani 1 1 d . . .
C20 C -0.1193(2) 1.04600(18) 0.1174(2) 0.077(2) Uani 1 1 d . . .
H20 H -0.1096 1.0343 0.1035 0.093 Uiso 1 1 calc R . .
C21 C -0.1422(2) 1.0625(2) 0.1084(2) 0.081(2) Uani 1 1 d . . .
C22 C -0.0430(2) 1.0889(2) 0.0143(3) 0.097(3) Uani 1 1 d . . .
C23 C -0.0119(2) 1.0915(2) 0.0167(2) 0.087(3) Uani 1 1 d . . .
C24 C 0.0012(2) 1.10670(19) 0.0401(2) 0.086(3) Uani 1 1 d . . .
H24 H -0.0107 1.1157 0.0542 0.103 Uiso 1 1 calc R . .
C25 C 0.0311(2) 1.1085(2) 0.0426(2) 0.084(3) Uani 1 1 d . . .
C26 C 0.0477(2) 1.0945(2) 0.0216(3) 0.100(3) Uani 1 1 d . . .
H26 H 0.0682 1.0946 0.0234 0.120 Uiso 1 1 calc R . .
C27 C 0.0356(3) 1.0806(2) -0.0013(3) 0.108(3) Uani 1 1 d . . .
H27 H 0.0477 1.0720 -0.0155 0.130 Uiso 1 1 calc R . .
C28 C 0.0060(2) 1.07887(19) -0.0043(2) 0.091(3) Uani 1 1 d . . .
H28 H -0.0022 1.0692 -0.0204 0.109 Uiso 1 1 calc R . .
C29 C 0.0450(2) 1.1248(2) 0.0675(2) 0.086(3) Uani 1 1 d . A .
C30 C 0.0735(2) 1.1321(2) 0.0680(3) 0.107(3) Uani 1 1 d . . .
H30 H 0.0852 1.1270 0.0518 0.128 Uiso 1 1 calc R . .
C31 C 0.0865(2) 1.1465(3) 0.0907(3) 0.122(4) Uani 1 1 d . A .
H31 H 0.1064 1.1515 0.0905 0.147 Uiso 1 1 calc R . .
C32 C 0.0690(3) 1.1530(2) 0.1132(2) 0.106(3) Uani 1 1 d . . .
H32 H 0.0772 1.1624 0.1295 0.127 Uiso 1 1 calc R A .
C33 C 0.0290(2) 1.13309(19) 0.0911(2) 0.083(3) Uani 1 1 d . . .
H33 H 0.0089 1.1289 0.0915 0.100 Uiso 1 1 calc R A .
C34 C -0.1170(2) 1.2136(2) 0.13807(19) 0.078(2) Uani 1 1 d . . .
C35 C -0.1093(2) 1.2441(2) 0.14331(18) 0.082(3) Uani 1 1 d . . .
C36 C -0.1265(2) 1.2679(2) 0.13749(19) 0.092(3) Uani 1 1 d . . .
H36 H -0.1451 1.2653 0.1292 0.111 Uiso 1 1 calc R . .
C37 C -0.1167(3) 1.2958(2) 0.1438(2) 0.106(3) Uani 1 1 d . . .
H37 H -0.1289 1.3119 0.1396 0.127 Uiso 1 1 calc R . .
C38 C -0.0905(3) 1.3007(2) 0.1554(2) 0.091(3) Uani 1 1 d . . .
H38 H -0.0846 1.3198 0.1599 0.109 Uiso 1 1 calc R . .
C39 C -0.0721(2) 1.2776(2) 0.16100(18) 0.080(3) Uani 1 1 d . . .
C40 C -0.0817(2) 1.24972(18) 0.15499(18) 0.081(3) Uani 1 1 d . . .
H40 H -0.0691 1.2339 0.1589 0.097 Uiso 1 1 calc R . .
C41 C -0.0434(2) 1.28255(19) 0.1714(2) 0.085(3) Uani 1 1 d . . .
C42 C -0.0280(3) 1.2641(2) 0.1901(2) 0.094(3) Uani 1 1 d . . .
H42 H -0.0370 1.2470 0.1971 0.112 Uiso 1 1 calc R . .
C43 C -0.0004(3) 1.2704(2) 0.1985(2) 0.110(3) Uani 1 1 d . . .
H43 H 0.0097 1.2577 0.2110 0.133 Uiso 1 1 calc R . .
C44 C 0.0132(3) 1.2961(3) 0.1883(2) 0.112(4) Uani 1 1 d . . .
H44 H 0.0324 1.3007 0.1938 0.134 Uiso 1 1 calc R . .
C45 C -0.0278(3) 1.3076(2) 0.1625(2) 0.090(3) Uani 1 1 d . . .
H45 H -0.0371 1.3207 0.1496 0.109 Uiso 1 1 calc R . .
C46 C -0.0895(2) 1.07707(19) 0.1984(2) 0.072(2) Uani 1 1 d . . .
C47 C -0.08083(19) 1.07808(18) 0.22957(18) 0.071(2) Uani 1 1 d . . .
C48 C -0.0987(2) 1.06916(19) 0.2512(2) 0.085(3) Uani 1 1 d . . .
H48 H -0.1173 1.0616 0.2469 0.102 Uiso 1 1 calc R . .
C49 C -0.0896(2) 1.0712(2) 0.2790(2) 0.088(3) Uani 1 1 d . . .
H49 H -0.1019 1.0646 0.2941 0.106 Uiso 1 1 calc R . .
C50 C -0.0627(2) 1.08281(18) 0.28589(19) 0.081(3) Uani 1 1 d . . .
H50 H -0.0568 1.0843 0.3055 0.097 Uiso 1 1 calc R . .
C51 C -0.0443(2) 1.09233(19) 0.26392(19) 0.076(2) Uani 1 1 d . . .
C52 C -0.0544(2) 1.08958(18) 0.23517(17) 0.075(2) Uani 1 1 d . . .
H52 H -0.0426 1.0959 0.2196 0.090 Uiso 1 1 calc R . .
C53 C -0.0166(2) 1.1060(2) 0.2698(2) 0.085(3) Uani 1 1 d . . .
C54 C 0.0061(3) 1.1078(3) 0.2491(2) 0.139(5) Uani 1 1 d . . .
H54 H 0.0039 1.0983 0.2310 0.167 Uiso 1 1 calc R . .
C55 C 0.0311(3) 1.1231(4) 0.2547(3) 0.163(6) Uani 1 1 d . . .
H55 H 0.0453 1.1257 0.2401 0.196 Uiso 1 1 calc R . .
C56 C 0.0349(2) 1.1344(3) 0.2816(3) 0.140(5) Uani 1 1 d . . .
H56 H 0.0526 1.1437 0.2862 0.168 Uiso 1 1 calc R . .
C57 C -0.0111(2) 1.11947(19) 0.2957(2) 0.078(2) Uani 1 1 d . . .
H57 H -0.0259 1.1195 0.3100 0.093 Uiso 1 1 calc R . .
C58 C -0.0834(3) 1.1698(2) 0.0098(2) 0.112(4) Uani 1 1 d . . .
H58A H -0.1008 1.1667 -0.0019 0.168 Uiso 1 1 calc R . .
H58B H -0.0682 1.1785 -0.0022 0.168 Uiso 1 1 calc R . .
H58C H -0.0879 1.1827 0.0260 0.168 Uiso 1 1 calc R . .
C59 C -0.1825(3) 1.1809(3) 0.1959(3) 0.129(4) Uani 1 1 d . . .
H59A H -0.1809 1.1600 0.1990 0.193 Uiso 1 1 calc R . .
H59B H -0.2026 1.1859 0.1918 0.193 Uiso 1 1 calc R . .
H59C H -0.1761 1.1911 0.2134 0.193 Uiso 1 1 calc R . .
C60 C -0.0712(2) 1.0124(2) 0.1346(2) 0.098(3) Uani 1 1 d . . .
H60A H -0.0841 0.9973 0.1274 0.147 Uiso 1 1 calc R . .
H60B H -0.0545 1.0036 0.1442 0.147 Uiso 1 1 calc R . .
H60C H -0.0646 1.0244 0.1184 0.147 Uiso 1 1 calc R . .
S101 S -0.05327(5) 1.12674(5) 0.12509(5) 0.0775(7) Uani 1 1 d . . .
O101 O -0.03908(13) 1.14312(12) 0.10111(15) 0.102(2) Uani 1 1 d . . .
C101 C -0.04667(18) 1.08950(16) 0.11768(17) 0.072(2) Uani 1 1 d . . .
H10A H -0.0261 1.0853 0.1204 0.108 Uiso 1 1 calc R . .
H10B H -0.0522 1.0852 0.0977 0.108 Uiso 1 1 calc R . .
H10C H -0.0581 1.0775 0.1309 0.108 Uiso 1 1 calc R . .
C102 C -0.09110(17) 1.12716(18) 0.11809(17) 0.077(2) Uani 1 1 d . . .
H10D H -0.0987 1.1467 0.1213 0.115 Uiso 1 1 calc R . .
H10E H -0.1008 1.1136 0.1311 0.115 Uiso 1 1 calc R . .
H10F H -0.0946 1.1214 0.0980 0.115 Uiso 1 1 calc R . .
S102 S -0.00179(19) 1.0048(2) 0.1761(2) 0.162(3) Uani 0.50 1 d P . .
O102 O -0.0200(5) 0.9804(4) 0.1898(6) 0.198(9) Uani 0.50 1 d P . .
C103 C -0.0099(6) 1.0349(7) 0.1880(12) 0.28(3) Uani 0.50 1 d P . .
H10G H -0.0288 1.0406 0.1805 0.421 Uiso 0.50 1 calc PR . .
H10H H 0.0047 1.0490 0.1820 0.421 Uiso 0.50 1 calc PR . .
H10I H -0.0107 1.0341 0.2092 0.421 Uiso 0.50 1 calc PR . .
C104 C 0.0332(4) 1.0042(6) 0.1904(5) 0.133(9) Uani 0.50 1 d P . .
H10J H 0.0424 0.9856 0.1858 0.199 Uiso 0.50 1 calc PR . .
H10K H 0.0323 1.0065 0.2114 0.199 Uiso 0.50 1 calc PR . .
H10L H 0.0445 1.0199 0.1820 0.199 Uiso 0.50 1 calc PR . .
O12 O 0.0429(4) 1.1231(4) 0.1828(4) 0.134(7) Uani 0.50 1 d PD A 1
N10 N 0.0291(4) 1.1053(3) 0.1772(4) 0.095(6) Uani 0.50 1 d PD A 1
O11 O 0.0304(5) 1.0840(3) 0.1873(3) 0.178(10) Uani 0.50 1 d PD A 1
O10 O 0.0119(2) 1.1107(2) 0.1627(3) 0.168(5) Uani 0.50 1 d PD A 1
O13 O 0.0119(2) 1.1107(2) 0.1627(3) 0.168(5) Uani 0.50 1 d P A 2

loop_
_atom_site_aniso_label
_atom_site_aniso_U_11
_atom_site_aniso_U_22
_atom_site_aniso_U_33
_atom_site_aniso_U_23
_atom_site_aniso_U_13
_atom_site_aniso_U_12
Pd1 0.1437(8) 0.0734(6) 0.0816(6) 0.0132(4) 0.0322(5) 0.0278(5)
O1 0.074(5) 0.160(6) 0.068(4) 0.004(4) 0.006(4) 0.008(4)
O2 0.103(5) 0.138(7) 0.089(5) 0.010(4) -0.003(4) -0.027(5)
O3 0.090(5) 0.131(6) 0.088(5) 0.004(4) -0.016(4) -0.003(4)
O4 0.094(5) 0.080(5) 0.106(5) 0.005(4) -0.014(4) 0.006(4)
O5 0.116(5) 0.111(5) 0.102(5) -0.007(5) 0.006(4) 0.001(4)
O6 0.102(5) 0.059(4) 0.096(4) 0.006(3) -0.014(3) 0.014(3)
O7 0.086(4) 0.092(4) 0.066(4) -0.004(3) -0.001(3) -0.011(3)
O8 0.104(5) 0.085(4) 0.078(4) -0.004(3) -0.014(4) -0.001(4)
O9 0.079(4) 0.098(4) 0.074(4) 0.002(3) -0.008(3) -0.008(3)
N1 0.117(8) 0.089(6) 0.068(5) 0.003(4) 0.020(5) 0.028(5)
N2 0.152(9) 0.076(6) 0.065(5) -0.007(4) 0.002(6) -0.027(6)
N3 0.095(6) 0.087(5) 0.071(5) -0.014(4) -0.016(5) 0.024(5)
C1 0.079(6) 0.114(8) 0.071(6) -0.011(5) -0.016(5) -0.013(6)
C2 0.075(7) 0.117(9) 0.053(5) 0.003(5) -0.010(5) -0.022(6)
C3 0.076(7) 0.099(7) 0.070(6) -0.001(5) 0.001(5) -0.007(6)
C4 0.093(9) 0.105(8) 0.067(6) -0.010(6) -0.016(6) 0.012(7)
C5 0.076(7) 0.135(10) 0.052(5) -0.006(6) 0.001(5) -0.020(7)
C6 0.081(7) 0.100(7) 0.065(6) 0.006(5) -0.008(5) -0.003(6)
C7 0.072(6) 0.078(6) 0.066(5) -0.003(5) -0.003(5) 0.004(5)
C8 0.097(7) 0.091(7) 0.076(6) 0.003(5) -0.022(5) -0.010(5)
C9 0.055(5) 0.100(7) 0.091(7) 0.005(6) -0.004(5) 0.007(5)
C10 0.070(6) 0.075(6) 0.086(7) 0.007(5) -0.001(5) 0.008(5)
C11 0.080(6) 0.080(7) 0.087(8) -0.003(6) -0.010(6) 0.016(5)
C12 0.089(7) 0.088(8) 0.078(7) -0.025(6) 0.005(5) -0.001(6)
C13 0.083(7) 0.091(8) 0.078(7) -0.001(6) 0.002(5) 0.001(5)
C14 0.062(6) 0.089(7) 0.090(7) 0.006(6) -0.001(5) 0.002(5)
C15 0.086(7) 0.111(8) 0.085(7) 0.001(5) 0.002(5) -0.015(6)
C16 0.067(6) 0.066(6) 0.106(8) 0.004(5) -0.010(6) -0.005(5)
C17 0.083(7) 0.082(6) 0.073(7) -0.008(5) 0.008(5) -0.010(5)
C18 0.075(6) 0.073(6) 0.076(7) 0.005(5) -0.011(5) -0.012(5)
C19 0.086(7) 0.068(6) 0.079(7) 0.001(5) -0.022(6) -0.012(5)
C20 0.083(6) 0.072(6) 0.077(7) -0.009(5) -0.001(5) -0.008(5)
C21 0.080(7) 0.071(6) 0.091(7) -0.018(5) -0.006(6) -0.016(5)
C22 0.064(7) 0.114(8) 0.112(10) 0.020(7) -0.011(7) 0.018(6)
C23 0.090(8) 0.093(7) 0.078(7) 0.007(5) 0.005(6) 0.016(6)
C24 0.102(8) 0.083(6) 0.072(6) 0.011(5) 0.002(6) 0.019(6)
C25 0.077(7) 0.095(7) 0.080(7) 0.007(5) 0.019(6) 0.019(5)
C26 0.081(7) 0.106(8) 0.114(8) 0.005(7) 0.023(7) 0.004(6)
C27 0.093(9) 0.117(9) 0.115(9) -0.026(7) 0.019(7) 0.004(7)
C28 0.095(8) 0.086(7) 0.092(7) -0.012(5) 0.008(6) 0.006(6)
C29 0.084(7) 0.094(7) 0.080(7) -0.004(5) 0.019(6) 0.019(6)
C30 0.076(8) 0.120(9) 0.124(9) -0.013(7) 0.032(7) 0.001(6)
C31 0.088(8) 0.172(11) 0.107(9) -0.054(8) 0.010(7) 0.005(7)
C32 0.110(9) 0.117(9) 0.092(8) -0.012(6) -0.002(7) 0.031(7)
C33 0.105(7) 0.073(6) 0.072(6) 0.006(5) 0.021(6) 0.020(5)
C34 0.095(8) 0.066(7) 0.074(6) -0.001(5) 0.004(5) -0.013(6)
C35 0.097(7) 0.084(7) 0.065(6) 0.017(5) -0.002(5) 0.004(6)
C36 0.103(7) 0.092(8) 0.082(6) 0.008(6) 0.000(5) 0.016(6)
C37 0.154(11) 0.058(7) 0.104(8) 0.004(6) 0.016(8) 0.013(7)
C38 0.129(9) 0.056(6) 0.087(7) -0.007(5) 0.013(6) 0.007(7)
C39 0.107(8) 0.070(7) 0.064(6) -0.007(5) 0.011(5) -0.026(6)
C40 0.111(8) 0.061(6) 0.072(6) 0.010(4) 0.022(5) 0.008(5)
C41 0.129(9) 0.058(6) 0.068(6) -0.013(5) 0.022(6) -0.025(6)
C42 0.135(10) 0.064(6) 0.082(7) -0.004(5) -0.004(6) -0.024(6)
C43 0.152(11) 0.082(8) 0.097(8) 0.007(6) -0.009(7) -0.026(7)
C44 0.133(10) 0.120(10) 0.083(8) -0.028(7) -0.003(7) -0.029(8)
C45 0.111(8) 0.077(7) 0.083(7) -0.017(5) 0.002(6) -0.005(6)
C46 0.070(6) 0.078(6) 0.068(6) 0.003(5) 0.000(5) 0.000(5)
C47 0.072(6) 0.075(6) 0.066(6) 0.011(4) -0.001(5) -0.008(5)
C48 0.103(7) 0.084(6) 0.067(7) 0.001(5) 0.001(6) -0.002(5)
C49 0.099(8) 0.093(7) 0.072(7) 0.013(5) 0.011(6) 0.003(6)
C50 0.107(8) 0.074(6) 0.062(6) 0.012(5) 0.002(6) 0.024(6)
C51 0.081(6) 0.077(6) 0.070(6) 0.002(5) -0.001(5) 0.007(5)
C52 0.093(7) 0.075(6) 0.057(6) -0.002(4) 0.006(5) 0.005(5)
C53 0.098(8) 0.090(7) 0.066(6) -0.019(5) -0.006(6) 0.023(6)
C54 0.102(9) 0.223(15) 0.093(8) -0.074(9) 0.016(7) -0.011(9)
C55 0.082(8) 0.290(19) 0.117(10) -0.077(11) 0.015(7) -0.056(10)
C56 0.074(7) 0.244(16) 0.102(9) -0.050(10) 0.007(7) 0.000(8)
C57 0.090(7) 0.073(6) 0.070(6) 0.000(5) 0.005(5) 0.010(5)
C58 0.144(10) 0.090(8) 0.102(8) -0.026(7) 0.015(7) -0.038(7)
C59 0.130(10) 0.141(10) 0.115(9) -0.009(8) 0.030(8) 0.020(8)
C60 0.115(8) 0.086(7) 0.093(7) -0.019(6) -0.030(6) 0.004(6)
S101 0.0741(15) 0.0649(14) 0.0933(17) -0.0111(12) 0.0052(12) -0.0043(11)
O101 0.098(4) 0.068(4) 0.140(6) 0.006(4) 0.032(4) -0.003(3)
C101 0.083(6) 0.061(5) 0.071(5) 0.010(4) 0.002(4) 0.000(4)
C102 0.082(6) 0.081(6) 0.067(5) -0.003(4) 0.009(4) 0.009(5)
S102 0.149(7) 0.158(7) 0.180(8) -0.015(6) 0.003(6) 0.018(6)
O102 0.21(2) 0.104(13) 0.28(3) 0.013(15) 0.028(19) 0.036(14)
C103 0.13(2) 0.14(3) 0.56(8) -0.20(4) 0.08(3) -0.03(2)
C104 0.085(15) 0.20(2) 0.114(17) 0.059(17) 0.009(12) 0.059(15)
O12 0.139(16) 0.092(12) 0.171(16) -0.037(12) -0.004(12) 0.043(11)
N10 0.094(16) 0.073(16) 0.117(17) 0.008(13) 0.029(13) 0.035(13)
O11 0.37(3) 0.077(11) 0.090(11) 0.019(9) 0.088(14) 0.041(14)
O10 0.147(9) 0.122(8) 0.235(13) -0.003(7) 0.066(8) 0.049(7)
O13 0.147(9) 0.122(8) 0.235(13) -0.003(7) 0.066(8) 0.049(7)

loop_
_atom_type_symbol
_atom_type_description
_atom_type_scat_dispersion_real
_atom_type_scat_dispersion_imag
_atom_type_scat_source
C C 0.0033 0.0016 'International Tables Vol C Tables 4.2.6.8 and 6.1.1.4'
H H 0.0000 0.0000 'International Tables Vol C Tables 4.2.6.8 and 6.1.1.4'
N N 0.0061 0.0033 'International Tables Vol C Tables 4.2.6.8 and 6.1.1.4'
O O 0.0106 0.0060 'International Tables Vol C Tables 4.2.6.8 and 6.1.1.4'
S S 0.1246 0.1234 'International Tables Vol C Tables 4.2.6.8 and 6.1.1.4'
Pd Pd -0.9988 1.0072 'International Tables Vol C Tables 4.2.6.8 and 6.1.1.4'

loop_
_geom_angle_atom_site_label_1
_geom_angle_atom_site_label_2
_geom_angle_atom_site_label_3
_geom_angle
_geom_angle_site_symmetry_1
_geom_angle_site_symmetry_3
N3 Pd1 N1 89.0(3) 5_564 .
N3 Pd1 N2 90.8(3) 5_564 7_566
N1 Pd1 N2 178.1(5) . 7_566
N3 Pd1 O10 163.3(4) 5_564 .
N1 Pd1 O10 92.0(3) . .
N2 Pd1 O10 88.7(4) 7_566 .
N3 Pd1 O12 152.6(5) 5_564 .
N1 Pd1 O12 96.5(5) . .
N2 Pd1 O12 82.9(5) 7_566 .
O10 Pd1 O12 43.7(5) . .
C22 O1 C4 119.5(7) . .
C5 O2 C58 116.9(9) . .
C34 O4 C11 112.3(7) . .
C12 O5 C59 117.6(9) . .
C19 O8 C60 118.4(7) . .
C46 O9 C18 114.4(7) . .
C33 N1 C32 119.6(8) . .
C33 N1 Pd1 124.4(8) . .
C32 N1 Pd1 116.0(8) . .
C45 N2 C44 121.5(9) . .
C45 N2 Pd1 122.7(8) . 5_564
C44 N2 Pd1 115.9(9) . 5_564
C57 N3 C56 119.9(8) . .
C57 N3 Pd1 118.4(7) . 7_566
C56 N3 Pd1 121.7(8) . 7_566
C2 C1 C21 111.1(7) . .
C2 C1 H1A 109.4 . .
C21 C1 H1A 109.4 . .
C2 C1 H1B 109.4 . .
C21 C1 H1B 109.4 . .
H1A C1 H1B 108.0 . .
C7 C2 C3 119.5(8) . .
C7 C2 C1 125.6(9) . .
C3 C2 C1 114.9(10) . .
C4 C3 C2 120.3(10) . .
C4 C3 H3 119.8 . .
C2 C3 H3 119.8 . .
C3 C4 O1 121.8(10) . .
C3 C4 C5 120.0(10) . .
O1 C4 C5 118.1(10) . .
O2 C5 C6 124.9(11) . .
O2 C5 C4 116.1(10) . .
C6 C5 C4 118.8(10) . .
C7 C6 C5 121.3(9) . .
C7 C6 H6 119.3 . .
C5 C6 H6 119.3 . .
C6 C7 C2 119.3(8) . .
C6 C7 C8 119.3(9) . .
C2 C7 C8 121.5(8) . .
C9 C8 C7 112.2(7) . .
C9 C8 H8A 109.2 . .
C7 C8 H8A 109.2 . .
C9 C8 H8B 109.2 . .
C7 C8 H8B 109.2 . .
H8A C8 H8B 107.9 . .
C14 C9 C10 115.4(9) . .
C14 C9 C8 125.3(9) . .
C10 C9 C8 119.3(9) . .
C11 C10 C9 121.5(9) . .
C11 C10 H10 119.3 . .
C9 C10 H10 119.3 . .
C10 C11 C12 121.4(10) . .
C10 C11 O4 120.4(10) . .
C12 C11 O4 118.0(9) . .
C13 C12 O5 125.4(10) . .
C13 C12 C11 118.6(9) . .
O5 C12 C11 116.0(10) . .
C12 C13 C14 122.1(9) . .
C12 C13 H13 118.9 . .
C14 C13 H13 118.9 . .
C13 C14 C9 120.7(9) . .
C13 C14 C15 118.9(9) . .
C9 C14 C15 120.2(9) . .
C16 C15 C14 110.7(7) . .
C16 C15 H15A 109.5 . .
C14 C15 H15A 109.5 . .
C16 C15 H15B 109.5 . .
C14 C15 H15B 109.5 . .
H15A C15 H15B 108.1 . .
C21 C16 C17 118.2(8) . .
C21 C16 C15 124.3(9) . .
C17 C16 C15 117.4(9) . .
C18 C17 C16 120.3(9) . .
C18 C17 H17 119.9 . .
C16 C17 H17 119.9 . .
C17 C18 C19 122.9(9) . .
C17 C18 O9 117.1(9) . .
C19 C18 O9 119.7(9) . .
O8 C19 C18 118.0(8) . .
O8 C19 C20 125.3(10) . .
C18 C19 C20 116.6(9) . .
C21 C20 C19 123.8(9) . .
C21 C20 H20 118.1 . .
C19 C20 H20 118.1 . .
C20 C21 C16 117.7(9) . .
C20 C21 C1 120.3(9) . .
C16 C21 C1 121.9(9) . .
O3 C22 O1 124.4(9) . .
O3 C22 C23 126.7(11) . .
O1 C22 C23 108.8(10) . .
C28 C23 C24 118.7(9) . .
C28 C23 C22 119.7(10) . .
C24 C23 C22 121.6(10) . .
C25 C24 C23 121.0(9) . .
C25 C24 H24 119.5 . .
C23 C24 H24 119.5 . .
C24 C25 C26 117.5(10) . .
C24 C25 C29 120.9(8) . .
C26 C25 C29 121.6(9) . .
C27 C26 C25 122.3(10) . .
C27 C26 H26 118.9 . .
C25 C26 H26 118.9 . .
C26 C27 C28 121.0(10) . .
C26 C27 H27 119.5 . .
C28 C27 H27 119.5 . .
C27 C28 C23 119.5(10) . .
C27 C28 H28 120.2 . .
C23 C28 H28 120.2 . .
C30 C29 C33 116.1(10) . .
C30 C29 C25 123.1(9) . .
C33 C29 C25 120.8(9) . .
C29 C30 C31 123.5(10) . .
C29 C30 H30 118.2 . .
C31 C30 H30 118.2 . .
C32 C31 C30 115.8(11) . .
C32 C31 H31 122.1 . .
C30 C31 H31 122.1 . .
N1 C32 C31 122.9(10) . .
N1 C32 H32 118.6 . .
C31 C32 H32 118.6 . .
N1 C33 C29 122.0(10) . .
N1 C33 H33 119.0 . .
C29 C33 H33 119.0 . .
O6 C34 O4 125.9(8) . .
O6 C34 C35 125.0(10) . .
O4 C34 C35 109.1(9) . .
C36 C35 C40 116.5(9) . .
C36 C35 C34 126.0(10) . .
C40 C35 C34 117.5(9) . .
C37 C36 C35 120.5(10) . .
C37 C36 H36 119.7 . .
C35 C36 H36 119.7 . .
C38 C37 C36 121.9(10) . .
C38 C37 H37 119.0 . .
C36 C37 H37 119.0 . .
C37 C38 C39 120.0(10) . .
C37 C38 H38 120.0 . .
C39 C38 H38 120.0 . .
C38 C39 C40 118.7(10) . .
C38 C39 C41 120.6(9) . .
C40 C39 C41 120.6(10) . .
C39 C40 C35 122.4(9) . .
C39 C40 H40 118.8 . .
C35 C40 H40 118.8 . .
C42 C41 C45 114.6(10) . .
C42 C41 C39 125.2(9) . .
C45 C41 C39 120.2(10) . .
C43 C42 C41 121.0(10) . .
C43 C42 H42 119.5 . .
C41 C42 H42 119.5 . .
C42 C43 C44 119.7(11) . .
C42 C43 H43 120.1 . .
C44 C43 H43 120.1 . .
N2 C44 C43 118.8(11) . .
N2 C44 H44 120.6 . .
C43 C44 H44 120.6 . .
N2 C45 C41 124.3(10) . .
N2 C45 H45 117.8 . .
C41 C45 H45 117.8 . .
O7 C46 O9 124.0(8) . .
O7 C46 C47 122.9(8) . .
O9 C46 C47 113.1(8) . .
C52 C47 C48 121.6(8) . .
C52 C47 C46 115.9(8) . .
C48 C47 C46 122.4(9) . .
C47 C48 C49 119.2(9) . .
C47 C48 H48 120.4 . .
C49 C48 H48 120.4 . .
C48 C49 C50 121.3(9) . .
C48 C49 H49 119.3 . .
C50 C49 H49 119.3 . .
C49 C50 C51 120.1(8) . .
C49 C50 H50 120.0 . .
C51 C50 H50 120.0 . .
C50 C51 C52 116.8(9) . .
C50 C51 C53 122.5(9) . .
C52 C51 C53 120.6(8) . .
C47 C52 C51 120.9(8) . .
C47 C52 H52 119.5 . .
C51 C52 H52 119.5 . .
C57 C53 C54 115.1(10) . .
C57 C53 C51 121.6(9) . .
C54 C53 C51 123.2(9) . .
C55 C54 C53 121.5(10) . .
C55 C54 H54 119.3 . .
C53 C54 H54 119.3 . .
C56 C55 C54 118.3(11) . .
C56 C55 H55 120.8 . .
C54 C55 H55 120.8 . .
N3 C56 C55 121.2(11) . .
N3 C56 H56 119.4 . .
C55 C56 H56 119.4 . .
N3 C57 C53 123.7(9) . .
N3 C57 H57 118.1 . .
C53 C57 H57 118.1 . .
O2 C58 H58A 109.5 . .
O2 C58 H58B 109.5 . .
H58A C58 H58B 109.5 . .
O2 C58 H58C 109.5 . .
H58A C58 H58C 109.5 . .
H58B C58 H58C 109.5 . .
O5 C59 H59A 109.5 . .
O5 C59 H59B 109.5 . .
H59A C59 H59B 109.5 . .
O5 C59 H59C 109.5 . .
H59A C59 H59C 109.5 . .
H59B C59 H59C 109.5 . .
O8 C60 H60A 109.5 . .
O8 C60 H60B 109.5 . .
H60A C60 H60B 109.5 . .
O8 C60 H60C 109.5 . .
H60A C60 H60C 109.5 . .
H60B C60 H60C 109.5 . .
O101 S101 C101 105.8(4) . .
O101 S101 C102 106.9(4) . .
C101 S101 C102 98.3(4) . .
S101 C101 H10A 109.5 . .
S101 C101 H10B 109.5 . .
H10A C101 H10B 109.5 . .
S101 C101 H10C 109.5 . .
H10A C101 H10C 109.5 . .
H10B C101 H10C 109.5 . .
S101 C102 H10D 109.5 . .
S101 C102 H10E 109.5 . .
H10D C102 H10E 109.5 . .
S101 C102 H10F 109.5 . .
H10D C102 H10F 109.5 . .
H10E C102 H10F 109.5 . .
C103 S102 O102 112.3(18) . .
C103 S102 C104 96.0(18) . .
O102 S102 C104 109.7(13) . .
S102 C103 H10G 109.5 . .
S102 C103 H10H 109.5 . .
H10G C103 H10H 109.5 . .
S102 C103 H10I 109.5 . .
H10G C103 H10I 109.5 . .
H10H C103 H10I 109.5 . .
S102 C104 H10J 109.5 . .
S102 C104 H10K 109.5 . .
H10J C104 H10K 109.5 . .
S102 C104 H10L 109.5 . .
H10J C104 H10L 109.5 . .
H10K C104 H10L 109.5 . .
N10 O12 O10 32.7(8) . .
N10 O12 Pd1 95.1(11) . .
O10 O12 Pd1 62.5(5) . .
O10 N10 O12 114.5(14) . .
O10 N10 O11 121.2(15) . .
O12 N10 O11 123.9(16) . .
N10 O10 O12 32.7(8) . .
N10 O10 Pd1 106.4(10) . .
O12 O10 Pd1 73.8(6) . .

loop_
_geom_bond_atom_site_label_1
_geom_bond_atom_site_label_2
_geom_bond_distance
_geom_bond_site_symmetry_2
Pd1 N3 2.007(7) 5_564
Pd1 N1 2.019(8) .
Pd1 N2 2.032(8) 7_566
Pd1 O10 2.313(11) .
Pd1 O12 2.504(17) .
O1 C22 1.351(12) .
O1 C4 1.377(11) .
O2 C5 1.384(11) .
O2 C58 1.423(12) .
O3 C22 1.189(11) .
O4 C34 1.356(11) .
O4 C11 1.415(11) .
O5 C12 1.369(10) .
O5 C59 1.425(12) .
O6 C34 1.190(10) .
O7 C46 1.208(9) .
O8 C19 1.342(10) .
O8 C60 1.434(10) .
O9 C46 1.334(10) .
O9 C18 1.409(10) .
N1 C33 1.328(11) .
N1 C32 1.340(13) .
N2 C45 1.293(12) .
N2 C44 1.342(14) .
N2 Pd1 2.032(8) 5_564
N3 C57 1.334(11) .
N3 C56 1.356(13) .
N3 Pd1 2.007(7) 7_566
C1 C2 1.490(12) .
C1 C21 1.520(12) .
C1 H1A 0.9900 .
C1 H1B 0.9900 .
C2 C7 1.395(12) .
C2 C3 1.410(12) .
C3 C4 1.355(13) .
C3 H3 0.9500 .
C4 C5 1.410(13) .
C5 C6 1.385(12) .
C6 C7 1.373(12) .
C6 H6 0.9500 .
C7 C8 1.512(12) .
C8 C9 1.504(12) .
C8 H8A 0.9900 .
C8 H8B 0.9900 .
C9 C14 1.407(12) .
C9 C10 1.430(12) .
C10 C11 1.346(12) .
C10 H10 0.9500 .
C11 C12 1.373(13) .
C12 C13 1.353(13) .
C13 C14 1.369(12) .
C13 H13 0.9500 .
C14 C15 1.548(12) .
C15 C16 1.537(12) .
C15 H15A 0.9900 .
C15 H15B 0.9900 .
C16 C21 1.403(12) .
C16 C17 1.420(12) .
C17 C18 1.330(11) .
C17 H17 0.9500 .
C18 C19 1.370(12) .
C19 C20 1.376(12) .
C20 C21 1.372(12) .
C20 H20 0.9500 .
C22 C23 1.449(13) .
C23 C28 1.406(12) .
C23 C24 1.422(13) .
C24 C25 1.392(12) .
C24 H24 0.9500 .
C25 C26 1.397(12) .
C25 C29 1.519(13) .
C26 C27 1.359(14) .
C26 H26 0.9500 .
C27 C28 1.377(13) .
C27 H27 0.9500 .
C28 H28 0.9500 .
C29 C30 1.361(13) .
C29 C33 1.376(12) .
C30 C31 1.379(14) .
C30 H30 0.9500 .
C31 C32 1.350(14) .
C31 H31 0.9500 .
C32 H32 0.9500 .
C33 H33 0.9500 .
C34 C35 1.472(12) .
C35 C36 1.388(12) .
C35 C40 1.409(13) .
C36 C37 1.398(13) .
C36 H36 0.9500 .
C37 C38 1.341(14) .
C37 H37 0.9500 .
C38 C39 1.388(13) .
C38 H38 0.9500 .
C39 C40 1.391(12) .
C39 C41 1.433(13) .
C40 H40 0.9500 .
C41 C42 1.409(13) .
C41 C45 1.426(13) .
C42 C43 1.364(14) .
C42 H42 0.9500 .
C43 C44 1.426(15) .
C43 H43 0.9500 .
C44 H44 0.9500 .
C45 H45 0.9500 .
C46 C47 1.495(12) .
C47 C52 1.356(11) .
C47 C48 1.362(11) .
C48 C49 1.357(12) .
C48 H48 0.9500 .
C49 C50 1.392(12) .
C49 H49 0.9500 .
C50 C51 1.397(12) .
C50 H50 0.9500 .
C51 C52 1.416(11) .
C51 C53 1.454(12) .
C52 H52 0.9500 .
C53 C57 1.372(12) .
C53 C54 1.422(14) .
C54 C55 1.381(16) .
C54 H54 0.9500 .
C55 C56 1.361(15) .
C55 H55 0.9500 .
C56 H56 0.9500 .
C57 H57 0.9500 .
C58 H58A 0.9800 .
C58 H58B 0.9800 .
C58 H58C 0.9800 .
C59 H59A 0.9800 .
C59 H59B 0.9800 .
C59 H59C 0.9800 .
C60 H60A 0.9800 .
C60 H60B 0.9800 .
C60 H60C 0.9800 .
S101 O101 1.494(6) .
S101 C101 1.782(8) .
S101 C102 1.779(8) .
C101 H10A 0.9800 .
C101 H10B 0.9800 .
C101 H10C 0.9800 .
C102 H10D 0.9800 .
C102 H10E 0.9800 .
C102 H10F 0.9800 .
S102 C103 1.54(3) .
S102 O102 1.54(2) .
S102 C104 1.75(2) .
C103 H10G 0.9800 .
C103 H10H 0.9800 .
C103 H10I 0.9800 .
C104 H10J 0.9800 .
C104 H10K 0.9800 .
C104 H10L 0.9800 .
O12 N10 1.070(13) .
O12 O10 1.800(17) .
N10 O10 1.069(13) .
N10 O11 1.091(14) .
